data_7134144
loop_
_publ_author_name
'Mou, Yonghong'
'Zhang, Jieling'
'Qin, Haonan'
'Li, Xinyue'
'Zeng, Zequan'
'Zhang, Rong'
'Liang, Zuozhong'
'Cao, Rui'

_publ_section_title
;
 The steric hindrance effect of Co porphyrins promoting two-electron
 oxygen reduction reaction selectivity
;
_journal_name_full 'Chemical Communications'
_journal_paper_doi 10.1039/D4CC06012A
_journal_year 2025
_chemical_formula_moiety 'C84 H94 Co N4 O17'
_chemical_formula_sum 'C84 H94 Co N4 O17'
_chemical_formula_weight 1490.56
_chemical_name_systematic '5,10,15,20-tetrakis(2',6'-dipivaloyloxyphenyl)Cobalt porphyrin'
_space_group_crystal_system orthorhombic
_space_group_IT_number 63
_space_group_name_Hall '-C 2c 2'
_space_group_name_H-M_alt 'C m c m'
_atom_sites_solution_hydrogens mixed
_atom_sites_solution_primary dual
_atom_sites_solution_secondary difmap
_audit_creation_date 2024-01-31
_audit_creation_method
;
Olex2 1.5
(compiled 2022.04.07 svn.rca3783a0 for OlexSys, GUI svn.r6498)
;
_audit_update_record
;
2024-09-15 deposited with the CCDC.	2024-12-16 downloaded from the CCDC.
;
_cell_angle_alpha 90
_cell_angle_beta 90
_cell_angle_gamma 90
_cell_formula_units_Z 4
_cell_length_a 13.907(3)
_cell_length_b 23.347(4)
_cell_length_c 25.011(4)
_cell_measurement_reflns_used 6567
_cell_measurement_temperature 153.00(10)
_cell_measurement_theta_max 20.478
_cell_measurement_theta_min 2.357
_cell_volume 8121(3)
_computing_cell_refinement 'SAINT V8.40B (?, 2016)'
_computing_data_collection 'Bruker D8 Venture diffractometer'
_computing_data_reduction 'SAINT V8.40B (?, 2016)'
_computing_molecular_graphics 'Olex2 1.5 (Dolomanov et al., 2009)'
_computing_publication_material 'Olex2 1.5 (Dolomanov et al., 2009)'
_computing_structure_refinement 'SHELXL 2019/3 (Sheldrick, 2015)'
_computing_structure_solution 'SHELXT 2018/2 (Sheldrick, 2018)'
_diffrn_ambient_temperature 153.00(10)
_diffrn_detector 'CCD area detector'
_diffrn_detector_area_resol_mean 7.9
_diffrn_detector_type 'CCD area detector'
_diffrn_measured_fraction_theta_full 0.997
_diffrn_measured_fraction_theta_max 0.997
_diffrn_measurement_device 'three-circle diffractometer'
_diffrn_measurement_device_type 'Bruker D8 Venture 296K'
_diffrn_measurement_method 'phi and omega scans'
_diffrn_radiation_monochromator graphite
_diffrn_radiation_probe x-ray
_diffrn_radiation_type MoK\a
_diffrn_radiation_wavelength 0.71073
_diffrn_reflns_av_R_equivalents 0.1324
_diffrn_reflns_av_unetI/netI 0.0331
_diffrn_reflns_Laue_measured_fraction_full 0.997
_diffrn_reflns_Laue_measured_fraction_max 0.997
_diffrn_reflns_limit_h_max 16
_diffrn_reflns_limit_h_min -16
_diffrn_reflns_limit_k_max 27
_diffrn_reflns_limit_k_min -27
_diffrn_reflns_limit_l_max 29
_diffrn_reflns_limit_l_min -29
_diffrn_reflns_number 67886
_diffrn_reflns_point_group_measured_fraction_full 0.997
_diffrn_reflns_point_group_measured_fraction_max 0.997
_diffrn_reflns_theta_full 25.095
_diffrn_reflns_theta_max 25.095
_diffrn_reflns_theta_min 1.889
_diffrn_source 'sealed X-ray tube'
_diffrn_source_current 1.0
_diffrn_source_power 0.05
_diffrn_source_target Mo
_diffrn_source_voltage 50.0
_exptl_absorpt_coefficient_mu 0.279
_exptl_absorpt_correction_T_max 0.7289
_exptl_absorpt_correction_T_min 0.6329
_exptl_absorpt_correction_type multi-scan
_exptl_absorpt_process_details
;
SADABS-2016/2 (Bruker,2016/2) was used for absorption correction.
wR2(int) was 0.1857 before and 0.1023 after correction.
The Ratio of minimum to maximum transmission is 0.8683.
The \l/2 correction factor is Not present.
;
_exptl_crystal_colour 'clear light violet'
_exptl_crystal_colour_lustre clear
_exptl_crystal_colour_modifier light
_exptl_crystal_colour_primary violet
_exptl_crystal_density_diffrn 1.219
_exptl_crystal_description block
_exptl_crystal_F_000 3156
_exptl_crystal_recrystallization_method 'Re-crystallisation from solvent'
_exptl_crystal_size_max 0.2
_exptl_crystal_size_mid 0.1
_exptl_crystal_size_min 0.1
_refine_diff_density_max 0.538
_refine_diff_density_min -0.378
_refine_diff_density_rms 0.068
_refine_ls_extinction_method none
_refine_ls_goodness_of_fit_ref 1.081
_refine_ls_hydrogen_treatment constr
_refine_ls_matrix_type full
_refine_ls_number_parameters 434
_refine_ls_number_reflns 3854
_refine_ls_number_restraints 254
_refine_ls_restrained_S_all 1.094
_refine_ls_R_factor_all 0.1542
_refine_ls_R_factor_gt 0.1167
_refine_ls_shift/su_max 0.000
_refine_ls_shift/su_mean 0.000
_refine_ls_structure_factor_coef Fsqd
_refine_ls_weighting_details 'w=1/[\s^2^(Fo^2^)+(0.1179P)^2^+46.4180P] where P=(Fo^2^+2Fc^2^)/3'
_refine_ls_weighting_scheme calc
_refine_ls_wR_factor_gt 0.2773
_refine_ls_wR_factor_ref 0.3106
_reflns_Friedel_coverage 0.000
_reflns_number_gt 2773
_reflns_number_total 3854
_reflns_threshold_expression 'I > 2\s(I)'
_cod_data_source_file d4cc06012a2.cif
_cod_data_source_block 1472-ocotbu
_cod_original_cell_volume 8121(2)
_cod_database_code 7134144
_shelx_shelxl_version_number 2019/3
_shelx_space_group_comment
;
The symmetry employed for this shelxl refinement is uniquely defined
by the following loop, which should always be used as a source of
symmetry information in preference to the above space-group names.
They are only intended as comments.
;
_shelx_estimated_absorpt_t_max 0.973
_shelx_estimated_absorpt_t_min 0.946
_olex2_refinement_description
;
1. Fixed Uiso
 At 1.2 times of:
  All C(H) groups
 At 1.5 times of:
  All C(H,H,H) groups, All O(H,H) groups
2. Restrained distances
 C19-C16 = C18-C16 = C17-C16
 1.54 with sigma of 0.01
 O3-C21 = O5-C25
 1.45 with sigma of 0.01
 C17-C18 = C17-C19 = C18-C19
 2.515 with sigma of 0.02
3. Restrained planarity
 O3, C20, C21, C22, C23, C24, C25, O5, C8
 with sigma of 0.1
4. Rigid bond restraints
 Co1, O7
 with sigma for 1-2 distances of 0.001 and sigma for 1-3 distances of 0.002
5. Uiso/Uaniso restraints and constraints
C12 \\sim O1 \\sim O2 \\sim C15 \\sim C16 \\sim C17 \\sim C18 \\sim C19 \\sim
O1A \\sim O2A \\sim C15A \\sim C16A \\sim C17A \\sim C18A \\sim C19A: within 2A
with sigma of 0.01 and sigma for terminal atoms of 0.02 within 2A
C8 \\sim O3 \\sim O5 \\sim O6 \\sim C20 \\sim C21 \\sim C22 \\sim C23 \\sim C24
\\sim C25 \\sim C26 \\sim C31 \\sim C32 \\sim C33 \\sim C34 \\sim C35 \\sim O4
\\sim C27 \\sim C28 \\sim C29 \\sim C30: within 2A with sigma of 0.01 and sigma
for terminal atoms of 0.02 within 2A
6. Same fragment restrains
{C12, O1A, O2A, C15A, C16A, C17A, C18A, C19A} sigma for 1-2: 0.01, 1-3: 0.04
as in
{C12, O1, O2, C15, C16, C17, C18, C19}
7. Others
 Sof(O1A)=Sof(O2A)=Sof(C15A)=Sof(C16A)=Sof(C17A)=Sof(H17D)=Sof(H17E)=Sof(H17F)=
 Sof(C18A)=Sof(H18D)=Sof(H18E)=Sof(H18F)=Sof(C19A)=Sof(H19D)=Sof(H19E)=
 Sof(H19F)=1-FVAR(1)
 Sof(O1)=Sof(O2)=Sof(C15)=Sof(C16)=Sof(C17)=Sof(H17A)=Sof(H17B)=Sof(H17C)=
 Sof(C18)=Sof(H18A)=Sof(H18B)=Sof(H18C)=Sof(C19)=Sof(H19A)=Sof(H19B)=Sof(H19C)=
 FVAR(1)
 Fixed Sof: C5(0.5) H5(0.5) C6(0.5) H6(0.5) C7(0.5) C8(0.5) O3(0.5) O4(0.5)
 O5(0.5) O6(0.5) C21(0.5) C20(0.5) C25(0.5) C24(0.5) H24(0.5) C23(0.5) H23(0.5)
 C22(0.5) H22(0.5) C26(0.5) C27(0.5) C28(0.5) H28A(0.5) H28B(0.5) H28C(0.5)
 C29(0.5) H29A(0.5) H29B(0.5) H29C(0.5) C30(0.5) H30A(0.5) H30B(0.5) H30C(0.5)
 C31(0.5) C32(0.5) C33(0.5) H33A(0.5) H33B(0.5) H33C(0.5) C34(0.5) H34A(0.5)
 H34B(0.5) H34C(0.5) C35(0.5) H35A(0.5) H35B(0.5) H35C(0.5) O7(0.25) H7A(0.25)
 H7B(0.25)
8.a Riding coordinates:
 O7(H7A,H7B)
8.b Aromatic/amide H refined with riding coordinates:
 C1(H1), C5(H5), C6(H6), C10(H10), C13(H13), C14(H14), C24(H24), C23(H23),
 C22(H22)
8.c Fitted hexagon refined as free rotating group:
 C21(C20,C25,C24,C23,C22)
8.d Idealised Me refined as rotating group:
 C17(H17A,H17B,H17C), C18(H18A,H18B,H18C), C19(H19A,H19B,H19C), C17A(H17D,H17E,
 H17F), C18A(H18D,H18E,H18F), C19A(H19D,H19E,H19F), C28(H28A,H28B,H28C),
 C29(H29A,H29B,H29C), C30(H30A,H30B,H30C), C33(H33A,H33B,H33C), C34(H34A,H34B,
 H34C), C35(H35A,H35B,H35C)
;
_olex2_submission_special_instructions 'No special instructions were received'

loop_
_space_group_symop_operation_xyz
'x, y, z'
'-x, -y, z+1/2'
'-x, y, -z+1/2'
'x, -y, -z'
'x+1/2, y+1/2, z'
'-x+1/2, -y+1/2, z+1/2'
'-x+1/2, y+1/2, -z+1/2'
'x+1/2, -y+1/2, -z'
'-x, -y, -z'
'x, y, -z-1/2'
'x, -y, z-1/2'
'-x, y, z'
'-x+1/2, -y+1/2, -z'
'x+1/2, y+1/2, -z-1/2'
'x+1/2, -y+1/2, z-1/2'
'-x+1/2, y+1/2, z'

loop_
_atom_site_label
_atom_site_type_symbol
_atom_site_fract_x
_atom_site_fract_y
_atom_site_fract_z
_atom_site_U_iso_or_equiv
_atom_site_adp_type
_atom_site_occupancy
_atom_site_site_symmetry_order
_atom_site_calc_flag
_atom_site_refinement_flags_posn
_atom_site_refinement_flags_adp
_atom_site_refinement_flags_occupancy
_atom_site_disorder_assembly
_atom_site_disorder_group
Co1 Co 0.500000 0.57044(6) 0.750000 0.0527(5) Uani 1 4 d S TU P . .
N1 N 0.500000 0.4863(3) 0.750000 0.051(2) Uani 1 4 d S T P . .
N2 N 0.500000 0.5707(3) 0.6713(2) 0.0592(16) Uani 1 2 d S T P . .
N3 N 0.500000 0.6538(4) 0.750000 0.051(2) Uani 1 4 d S T P . .
C1 C 0.500000 0.3918(3) 0.7234(3) 0.063(2) Uani 1 2 d S T P . .
H1 H 0.500000 0.358988 0.700869 0.076 Uiso 1 2 calc R U P . .
C2 C 0.500000 0.4503(3) 0.7063(3) 0.0575(18) Uani 1 2 d S T P . .
C3 C 0.500000 0.4669(3) 0.6527(3) 0.0589(19) Uani 1 2 d S T P . .
C4 C 0.500000 0.5236(3) 0.6374(3) 0.066(2) Uani 1 2 d S T P A .
C5 C 0.5223(15) 0.5423(5) 0.5834(4) 0.069(7) Uani 0.5 1 d . . P A -1
H5 H 0.533615 0.518139 0.553469 0.083 Uiso 0.5 1 calc R U P A -1
C6 C 0.5240(17) 0.5986(4) 0.5834(4) 0.077(9) Uani 0.5 1 d . . P A -1
H6 H 0.527626 0.622780 0.552885 0.092 Uiso 0.5 1 calc R U P A -1
C7 C 0.5193(11) 0.6167(4) 0.6380(4) 0.050(5) Uani 0.5 1 d . . P A -1
C8 C 0.514(2) 0.6735(4) 0.6538(4) 0.064(4) Uani 0.5 1 d . U P A -1
C9 C 0.500000 0.6901(3) 0.7066(3) 0.0577(19) Uani 1 2 d S T P A .
C10 C 0.500000 0.7485(3) 0.7237(3) 0.069(2) Uani 1 2 d S T P . .
H10 H 0.500000 0.781329 0.701255 0.083 Uiso 1 2 calc R U P A .
C11 C 0.500000 0.4206(3) 0.6117(3) 0.062(2) Uani 1 2 d S T P A .
C12 C 0.4183(6) 0.3979(3) 0.5921(3) 0.0897(19) Uani 1 1 d D U . . .
O1 O 0.3299(7) 0.4124(4) 0.6206(5) 0.096(3) Uani 0.515(5) 1 d D U P A -1
O2 O 0.3022(9) 0.3306(5) 0.6655(5) 0.129(4) Uani 0.515(5) 1 d D U P A -1
C15 C 0.2805(11) 0.3806(6) 0.6549(6) 0.106(3) Uani 0.515(5) 1 d D U P A -1
C16 C 0.2028(10) 0.4128(6) 0.6794(5) 0.121(4) Uani 0.515(5) 1 d D U P A -1
C17 C 0.1419(14) 0.3714(7) 0.7122(8) 0.187(8) Uani 0.515(5) 1 d D U P A -1
H17A H 0.127228 0.337419 0.690678 0.281 Uiso 0.515(5) 1 calc R U P A -1
H17B H 0.081902 0.390220 0.722765 0.281 Uiso 0.515(5) 1 calc R U P A -1
H17C H 0.177571 0.359878 0.744260 0.281 Uiso 0.515(5) 1 calc R U P A -1
C18 C 0.2426(11) 0.4593(6) 0.7177(6) 0.120(5) Uani 0.515(5) 1 d D U P A -1
H18A H 0.284034 0.441257 0.744542 0.180 Uiso 0.515(5) 1 calc R U P A -1
H18B H 0.188919 0.478619 0.735566 0.180 Uiso 0.515(5) 1 calc R U P A -1
H18C H 0.279850 0.487304 0.697201 0.180 Uiso 0.515(5) 1 calc R U P A -1
C19 C 0.1428(14) 0.4442(9) 0.6373(7) 0.152(6) Uani 0.515(5) 1 d D U P A -1
H19A H 0.181892 0.450656 0.605244 0.229 Uiso 0.515(5) 1 calc R U P A -1
H19B H 0.121477 0.481136 0.651677 0.229 Uiso 0.515(5) 1 calc R U P A -1
H19C H 0.086552 0.420971 0.627955 0.229 Uiso 0.515(5) 1 calc R U P A -1
C13 C 0.4165(6) 0.3504(3) 0.5583(3) 0.102(2) Uani 1 1 d . . . . .
H13 H 0.356822 0.334798 0.546819 0.123 Uiso 1 1 calc R U . . .
C14 C 0.500000 0.3266(4) 0.5418(4) 0.086(3) Uani 1 2 d S T P . .
H14 H 0.499998 0.293944 0.519178 0.103 Uiso 1 2 calc R U P . .
O1A O 0.3330(7) 0.4345(4) 0.5986(4) 0.086(3) Uani 0.485(5) 1 d D U P A -2
O2A O 0.3270(9) 0.4694(5) 0.5163(4) 0.116(4) Uani 0.485(5) 1 d D U P A -2
C15A C 0.2908(11) 0.4657(6) 0.5610(5) 0.094(3) Uani 0.485(5) 1 d D U P A -2
C16A C 0.2071(11) 0.4971(6) 0.5795(6) 0.111(4) Uani 0.485(5) 1 d D U P A -2
C17A C 0.1706(16) 0.5379(8) 0.5367(7) 0.156(7) Uani 0.485(5) 1 d D U P A -2
H17D H 0.225220 0.557694 0.520230 0.234 Uiso 0.485(5) 1 calc R U P A -2
H17E H 0.127405 0.566115 0.553003 0.234 Uiso 0.485(5) 1 calc R U P A -2
H17F H 0.135701 0.516227 0.509366 0.234 Uiso 0.485(5) 1 calc R U P A -2
C18A C 0.2361(16) 0.5332(9) 0.6289(8) 0.161(7) Uani 0.485(5) 1 d D U P A -2
H18D H 0.186015 0.530146 0.656357 0.241 Uiso 0.485(5) 1 calc R U P A -2
H18E H 0.243506 0.573414 0.618398 0.241 Uiso 0.485(5) 1 calc R U P A -2
H18F H 0.297092 0.518945 0.643319 0.241 Uiso 0.485(5) 1 calc R U P A -2
C19A C 0.1301(15) 0.4538(10) 0.5952(10) 0.161(7) Uani 0.485(5) 1 d D U P A -2
H19D H 0.075781 0.456595 0.570383 0.242 Uiso 0.485(5) 1 calc R U P A -2
H19E H 0.107850 0.461901 0.631634 0.242 Uiso 0.485(5) 1 calc R U P A -2
H19F H 0.157101 0.415073 0.593775 0.242 Uiso 0.485(5) 1 calc R U P A -2
O3 O 0.3549(7) 0.7274(4) 0.6091(4) 0.077(3) Uani 0.5 1 d D U P A -1
O4 O 0.3244(8) 0.8116(4) 0.6479(4) 0.101(3) Uani 0.5 1 d . U P A -1
O5 O 0.6993(6) 0.7073(4) 0.6153(4) 0.082(2) Uani 0.5 1 d D U P A -1
O6 O 0.7583(8) 0.6865(5) 0.5365(4) 0.110(3) Uani 0.5 1 d . U P A -1
C21 C 0.4464(4) 0.7483(3) 0.5918(3) 0.068(2) Uani 0.5 1 d DG U P A -1
C20 C 0.5276(5) 0.7204(3) 0.6111(2) 0.062(3) Uani 0.5 1 d G U P A -1
C25 C 0.6184(4) 0.7370(4) 0.5937(3) 0.069(3) Uani 0.5 1 d DG U P A -1
C24 C 0.6280(4) 0.7814(4) 0.5571(3) 0.075(3) Uani 0.5 1 d G U P A -1
H24 H 0.690093 0.792682 0.545240 0.090 Uiso 0.5 1 calc R U P A -1
C23 C 0.5468(6) 0.8093(3) 0.5378(3) 0.070(3) Uani 0.5 1 d G U P A -1
H23 H 0.553378 0.839650 0.512807 0.083 Uiso 0.5 1 calc R U P A -1
C22 C 0.4560(5) 0.7928(3) 0.5552(3) 0.068(3) Uani 0.5 1 d G U P A -1
H22 H 0.400501 0.811830 0.542008 0.081 Uiso 0.5 1 calc R U P A -1
C26 C 0.3026(11) 0.7613(5) 0.6389(5) 0.082(3) Uani 0.5 1 d . U P A -1
C27 C 0.2150(11) 0.7308(6) 0.6570(6) 0.090(3) Uani 0.5 1 d . U P A -1
C28 C 0.1470(13) 0.7718(7) 0.6841(7) 0.109(5) Uani 0.5 1 d . U P A -1
H28A H 0.180523 0.791373 0.713319 0.164 Uiso 0.5 1 calc R U P A -1
H28B H 0.092040 0.750550 0.698445 0.164 Uiso 0.5 1 calc R U P A -1
H28C H 0.124327 0.800141 0.658085 0.164 Uiso 0.5 1 calc R U P A -1
C29 C 0.1635(13) 0.7029(9) 0.6082(7) 0.115(5) Uani 0.5 1 d . U P A -1
H29A H 0.156386 0.731325 0.579660 0.173 Uiso 0.5 1 calc R U P A -1
H29B H 0.099853 0.689178 0.619132 0.173 Uiso 0.5 1 calc R U P A -1
H29C H 0.201840 0.670572 0.595123 0.173 Uiso 0.5 1 calc R U P A -1
C30 C 0.2480(11) 0.6842(6) 0.6961(7) 0.101(4) Uani 0.5 1 d . U P A -1
H30A H 0.297964 0.660725 0.679261 0.152 Uiso 0.5 1 calc R U P A -1
H30B H 0.193157 0.659855 0.705665 0.152 Uiso 0.5 1 calc R U P A -1
H30C H 0.273951 0.702086 0.728507 0.152 Uiso 0.5 1 calc R U P A -1
C31 C 0.7618(11) 0.6820(6) 0.5831(6) 0.085(3) Uani 0.5 1 d . U P A -1
C32 C 0.8328(13) 0.6508(8) 0.6178(7) 0.099(3) Uani 0.5 1 d . U P A -1
C33 C 0.8801(13) 0.6910(8) 0.6569(7) 0.117(5) Uani 0.5 1 d . U P A -1
H33A H 0.909973 0.722761 0.637414 0.175 Uiso 0.5 1 calc R U P A -1
H33B H 0.929426 0.670271 0.677116 0.175 Uiso 0.5 1 calc R U P A -1
H33C H 0.831647 0.706084 0.681628 0.175 Uiso 0.5 1 calc R U P A -1
C34 C 0.9080(15) 0.6220(10) 0.5833(8) 0.143(6) Uani 0.5 1 d . U P A -1
H34A H 0.876305 0.599424 0.555409 0.214 Uiso 0.5 1 calc R U P A -1
H34B H 0.947620 0.596750 0.605563 0.214 Uiso 0.5 1 calc R U P A -1
H34C H 0.948871 0.651221 0.566728 0.214 Uiso 0.5 1 calc R U P A -1
C35 C 0.7776(14) 0.6093(8) 0.6556(8) 0.128(6) Uani 0.5 1 d . U P A -1
H35A H 0.732539 0.631259 0.677730 0.192 Uiso 0.5 1 calc R U P A -1
H35B H 0.823563 0.589338 0.678725 0.192 Uiso 0.5 1 calc R U P A -1
H35C H 0.741932 0.581274 0.634260 0.192 Uiso 0.5 1 calc R U P A -1
O7 O 0.6545(14) 0.5724(10) 0.750000 0.229(15) Uani 0.5 2 d S TU P . .
H7A H 0.692772 0.573508 0.722500 0.344 Uiso 0.25 1 d R U P A .
H7B H 0.692772 0.573508 0.777500 0.344 Uiso 0.25 1 d R U P . .

loop_
_atom_site_aniso_label
_atom_site_aniso_U_11
_atom_site_aniso_U_22
_atom_site_aniso_U_33
_atom_site_aniso_U_23
_atom_site_aniso_U_13
_atom_site_aniso_U_12
Co1 0.0724(10) 0.0449(8) 0.0409(7) 0.000 0.000 0.000
N1 0.064(5) 0.046(5) 0.044(4) 0.000 0.000 0.000
N2 0.082(4) 0.048(3) 0.048(3) -0.002(3) 0.000 0.000
N3 0.063(5) 0.054(5) 0.036(4) 0.000 0.000 0.000
C1 0.091(6) 0.043(4) 0.056(4) -0.001(3) 0.000 0.000
C2 0.070(5) 0.052(4) 0.051(4) -0.003(3) 0.000 0.000
C3 0.080(5) 0.055(4) 0.041(4) -0.002(3) 0.000 0.000
C4 0.101(6) 0.052(4) 0.047(4) -0.001(3) 0.000 0.000
C5 0.10(2) 0.064(6) 0.041(5) 0.003(4) 0.012(6) -0.004(7)
C6 0.14(3) 0.055(5) 0.037(4) -0.002(4) 0.010(7) -0.021(9)
C7 0.052(15) 0.049(4) 0.049(4) 0.006(4) 0.001(4) -0.006(5)
C8 0.088(12) 0.050(4) 0.055(4) 0.007(4) -0.002(7) -0.001(7)
C9 0.089(6) 0.037(3) 0.047(4) -0.006(3) 0.000 0.000
C10 0.101(6) 0.048(4) 0.057(4) 0.011(3) 0.000 0.000
C11 0.086(6) 0.047(4) 0.054(4) -0.005(3) 0.000 0.000
C12 0.099(4) 0.081(4) 0.089(4) -0.028(4) -0.002(4) -0.005(4)
O1 0.101(5) 0.081(6) 0.105(6) -0.021(5) -0.003(5) -0.017(5)
O2 0.137(9) 0.103(8) 0.146(9) 0.012(7) 0.024(8) -0.014(7)
C15 0.111(7) 0.084(7) 0.123(8) -0.008(6) 0.005(6) -0.014(6)
C16 0.111(8) 0.105(8) 0.147(9) -0.007(7) 0.010(7) -0.010(7)
C17 0.155(15) 0.151(14) 0.255(18) 0.013(14) 0.070(13) -0.027(12)
C18 0.112(11) 0.123(11) 0.124(11) -0.011(9) 0.009(9) 0.016(9)
C19 0.133(12) 0.170(13) 0.155(14) -0.028(12) -0.026(12) 0.020(11)
C13 0.120(6) 0.092(5) 0.096(5) -0.040(4) -0.003(5) -0.026(5)
C14 0.136(9) 0.067(6) 0.056(5) -0.012(4) 0.000 0.000
O1A 0.103(5) 0.078(6) 0.078(6) -0.016(4) 0.001(5) -0.006(5)
O2A 0.142(9) 0.123(8) 0.082(7) 0.014(6) 0.015(6) 0.047(7)
C15A 0.112(7) 0.090(7) 0.081(6) -0.011(6) 0.004(6) 0.021(6)
C16A 0.117(8) 0.105(8) 0.110(8) -0.015(7) 0.009(7) 0.031(7)
C17A 0.154(15) 0.142(13) 0.172(15) 0.006(13) 0.012(13) 0.073(12)
C18A 0.171(15) 0.152(14) 0.158(15) -0.046(13) 0.021(13) 0.048(13)
C19A 0.137(12) 0.166(13) 0.181(15) 0.002(14) 0.019(13) 0.022(12)
O3 0.101(6) 0.056(5) 0.074(5) 0.008(4) 0.005(5) 0.013(5)
O4 0.128(8) 0.070(5) 0.105(7) -0.001(5) 0.030(6) 0.011(6)
O5 0.086(5) 0.084(5) 0.074(5) 0.022(4) 0.005(4) -0.002(5)
O6 0.109(7) 0.146(9) 0.076(6) -0.001(6) 0.000(6) 0.010(7)
C21 0.097(6) 0.053(5) 0.053(5) 0.004(4) 0.003(5) 0.006(5)
C20 0.088(7) 0.050(4) 0.048(4) -0.005(4) -0.002(4) -0.003(4)
C25 0.083(6) 0.067(6) 0.058(5) 0.011(5) -0.004(5) -0.005(5)
C24 0.091(6) 0.068(6) 0.067(5) 0.010(5) 0.000(5) -0.011(5)
C23 0.101(6) 0.051(5) 0.057(6) 0.009(5) -0.003(5) -0.005(5)
C22 0.101(6) 0.049(5) 0.053(5) 0.006(5) 0.001(5) 0.002(5)
C26 0.106(7) 0.059(5) 0.081(6) 0.010(5) 0.007(6) 0.018(5)
C27 0.094(7) 0.083(7) 0.093(7) 0.006(6) 0.011(6) 0.013(6)
C28 0.124(11) 0.091(9) 0.113(10) -0.006(9) 0.025(9) 0.014(9)
C29 0.106(11) 0.127(12) 0.113(11) -0.006(10) -0.001(10) 0.014(10)
C30 0.095(9) 0.098(10) 0.110(10) 0.016(8) 0.019(8) 0.005(8)
C31 0.092(7) 0.091(6) 0.072(6) 0.005(6) 0.007(6) -0.004(6)
C32 0.096(7) 0.107(8) 0.092(7) 0.007(6) 0.004(6) -0.002(7)
C33 0.108(11) 0.135(12) 0.106(11) 0.012(10) -0.017(9) 0.004(10)
C34 0.149(14) 0.165(15) 0.113(12) -0.009(12) -0.008(11) 0.024(12)
C35 0.128(12) 0.127(12) 0.129(12) 0.041(10) -0.003(11) -0.002(10)
O7 0.0728(15) 0.21(3) 0.40(5) 0.000 0.000 -0.003(13)

loop_
_atom_type_symbol
_atom_type_description
_atom_type_scat_dispersion_real
_atom_type_scat_dispersion_imag
_atom_type_scat_source
C C 0.0033 0.0016 'International Tables Vol C Tables 4.2.6.8 and 6.1.1.4'
H H 0.0000 0.0000 'International Tables Vol C Tables 4.2.6.8 and 6.1.1.4'
Co Co 0.3494 0.9721 'International Tables Vol C Tables 4.2.6.8 and 6.1.1.4'
N N 0.0061 0.0033 'International Tables Vol C Tables 4.2.6.8 and 6.1.1.4'
O O 0.0106 0.0060 'International Tables Vol C Tables 4.2.6.8 and 6.1.1.4'

loop_
_geom_angle_atom_site_label_1
_geom_angle_atom_site_label_2
_geom_angle_atom_site_label_3
_geom_angle
_geom_angle_site_symmetry_1
_geom_angle_site_symmetry_3
_geom_angle_publ_flag
N1 Co1 N2 90.15(18) . 10_557 ?
N1 Co1 N2 90.14(18) . . ?
N1 Co1 O7 91.2(6) . . ?
N1 Co1 O7 91.2(6) . 3_656 ?
N2 Co1 N2 179.7(4) 10_557 . ?
N2 Co1 O7 89.997(8) . 3_656 ?
N2 Co1 O7 89.997(8) 10_557 . ?
N2 Co1 O7 89.997(8) . . ?
N2 Co1 O7 89.997(8) 10_557 3_656 ?
N3 Co1 N1 180.0 . . ?
N3 Co1 N2 89.85(18) . 10_557 ?
N3 Co1 N2 89.86(18) . . ?
N3 Co1 O7 88.8(6) . 3_656 ?
N3 Co1 O7 88.8(6) . . ?
O7 Co1 O7 177.5(13) 3_656 . ?
C2 N1 Co1 127.6(4) . . ?
C2 N1 Co1 127.6(4) 10_557 . ?
C2 N1 C2 104.9(8) 10_557 . ?
C4 N2 Co1 127.5(5) . . ?
C7 N2 Co1 127.1(5) . . ?
C7 N2 C4 104.3(6) . . ?
C9 N3 Co1 128.0(4) . . ?
C9 N3 Co1 128.0(4) 10_557 . ?
C9 N3 C9 104.0(8) . 10_557 ?
C1 C1 H1 126.3 10_557 . ?
C1 C1 C2 107.4(4) 10_557 . ?
C2 C1 H1 126.3 . . ?
N1 C2 C1 110.2(6) . . ?
N1 C2 C3 126.3(7) . . ?
C3 C2 C1 123.5(7) . . ?
C2 C3 C11 117.3(7) . . ?
C4 C3 C2 122.4(7) . . ?
C4 C3 C11 120.3(7) . . ?
N2 C4 C5 109.3(7) . . ?
C3 C4 N2 126.1(7) . . ?
C3 C4 C5 123.2(8) . . ?
C4 C5 H5 126.1 . . ?
C6 C5 C4 107.7(9) . . ?
C6 C5 H5 126.1 . . ?
C5 C6 H6 126.4 . . ?
C5 C6 C7 107.1(9) . . ?
C7 C6 H6 126.4 . . ?
N2 C7 C6 110.7(8) . . ?
C8 C7 N2 124.0(9) . . ?
C8 C7 C6 123.9(8) . . ?
C7 C8 C9 123.1(8) . . ?
C7 C8 C20 118.3(8) . . ?
C9 C8 C20 118.6(7) . . ?
N3 C9 C8 125.3(7) . . ?
N3 C9 C10 110.6(6) . . ?
C8 C9 C10 123.4(7) . . ?
C9 C10 H10 126.3 . . ?
C10 C10 C9 107.4(4) 10_557 . ?
C10 C10 H10 126.3 10_557 . ?
C12 C11 C3 122.4(4) 12_655 . ?
C12 C11 C3 122.4(4) . . ?
C12 C11 C12 115.2(8) . 12_655 ?
C11 C12 O1 116.3(7) . . ?
C11 C12 C13 123.3(7) . . ?
C11 C12 O1A 114.4(7) . . ?
C13 C12 O1 117.7(8) . . ?
C13 C12 O1A 120.9(8) . . ?
C15 O1 C12 128.4(11) . . ?
O1 C15 C16 111.6(12) . . ?
O2 C15 O1 122.8(14) . . ?
O2 C15 C16 125.5(14) . . ?
C15 C16 C17 108.2(12) . . ?
C15 C16 C18 111.0(12) . . ?
C15 C16 C19 111.3(13) . . ?
C17 C16 C18 108.0(10) . . ?
C17 C16 C19 111.8(11) . . ?
C19 C16 C18 106.5(10) . . ?
C16 C17 H17A 109.5 . . ?
C16 C17 H17B 109.5 . . ?
C16 C17 H17C 109.5 . . ?
H17A C17 H17B 109.5 . . ?
H17A C17 H17C 109.5 . . ?
H17B C17 H17C 109.5 . . ?
C16 C18 H18A 109.5 . . ?
C16 C18 H18B 109.5 . . ?
C16 C18 H18C 109.5 . . ?
H18A C18 H18B 109.5 . . ?
H18A C18 H18C 109.5 . . ?
H18B C18 H18C 109.5 . . ?
C16 C19 H19A 109.5 . . ?
C16 C19 H19B 109.5 . . ?
C16 C19 H19C 109.5 . . ?
H19A C19 H19B 109.5 . . ?
H19A C19 H19C 109.5 . . ?
H19B C19 H19C 109.5 . . ?
C12 C13 H13 120.2 . . ?
C14 C13 C12 119.7(8) . . ?
C14 C13 H13 120.2 . . ?
C13 C14 C13 118.6(9) 12_655 . ?
C13 C14 H14 120.7 12_655 . ?
C13 C14 H14 120.7 . . ?
C15A O1A C12 126.8(10) . . ?
O1A C15A C16A 114.0(11) . . ?
O2A C15A O1A 120.1(13) . . ?
O2A C15A C16A 125.7(13) . . ?
C15A C16A C17A 111.1(13) . . ?
C15A C16A C18A 108.7(13) . . ?
C15A C16A C19A 108.0(14) . . ?
C17A C16A C18A 107.9(14) . . ?
C17A C16A C19A 111.3(15) . . ?
C19A C16A C18A 109.7(15) . . ?
C16A C17A H17D 109.5 . . ?
C16A C17A H17E 109.5 . . ?
C16A C17A H17F 109.5 . . ?
H17D C17A H17E 109.5 . . ?
H17D C17A H17F 109.5 . . ?
H17E C17A H17F 109.5 . . ?
C16A C18A H18D 109.5 . . ?
C16A C18A H18E 109.5 . . ?
C16A C18A H18F 109.5 . . ?
H18D C18A H18E 109.5 . . ?
H18D C18A H18F 109.5 . . ?
H18E C18A H18F 109.5 . . ?
C16A C19A H19D 109.5 . . ?
C16A C19A H19E 109.5 . . ?
C16A C19A H19F 109.5 . . ?
H19D C19A H19E 109.5 . . ?
H19D C19A H19F 109.5 . . ?
H19E C19A H19F 109.5 . . ?
C26 O3 C21 117.3(9) . . ?
C31 O5 C25 120.4(10) . . ?
C20 C21 O3 117.3(6) . . ?
C20 C21 C22 120.0 . . ?
C22 C21 O3 122.7(6) . . ?
C21 C20 C8 118.3(12) . . ?
C21 C20 C25 120.0 . . ?
C25 C20 C8 121.6(12) . . ?
C20 C25 O5 117.6(6) . . ?
C20 C25 C24 120.0 . . ?
C24 C25 O5 122.4(6) . . ?
C25 C24 H24 120.0 . . ?
C23 C24 C25 120.0 . . ?
C23 C24 H24 120.0 . . ?
C24 C23 H23 120.0 . . ?
C24 C23 C22 120.0 . . ?
C22 C23 H23 120.0 . . ?
C21 C22 H22 120.0 . . ?
C23 C22 C21 120.0 . . ?
C23 C22 H22 120.0 . . ?
O3 C26 C27 109.8(11) . . ?
O4 C26 O3 123.0(14) . . ?
O4 C26 C27 127.1(13) . . ?
C26 C27 C28 110.4(12) . . ?
C26 C27 C29 109.9(13) . . ?
C26 C27 C30 106.9(12) . . ?
C28 C27 C29 109.2(14) . . ?
C28 C27 C30 110.6(13) . . ?
C30 C27 C29 109.9(13) . . ?
C27 C28 H28A 109.5 . . ?
C27 C28 H28B 109.5 . . ?
C27 C28 H28C 109.5 . . ?
H28A C28 H28B 109.5 . . ?
H28A C28 H28C 109.5 . . ?
H28B C28 H28C 109.5 . . ?
C27 C29 H29A 109.5 . . ?
C27 C29 H29B 109.5 . . ?
C27 C29 H29C 109.5 . . ?
H29A C29 H29B 109.5 . . ?
H29A C29 H29C 109.5 . . ?
H29B C29 H29C 109.5 . . ?
C27 C30 H30A 109.5 . . ?
C27 C30 H30B 109.5 . . ?
C27 C30 H30C 109.5 . . ?
H30A C30 H30B 109.5 . . ?
H30A C30 H30C 109.5 . . ?
H30B C30 H30C 109.5 . . ?
O5 C31 C32 107.4(12) . . ?
O6 C31 O5 122.4(14) . . ?
O6 C31 C32 130.2(15) . . ?
C31 C32 C33 111.1(15) . . ?
C31 C32 C34 110.0(14) . . ?
C31 C32 C35 109.2(14) . . ?
C33 C32 C34 110.1(16) . . ?
C33 C32 C35 102.0(14) . . ?
C34 C32 C35 114.3(16) . . ?
C32 C33 H33A 109.5 . . ?
C32 C33 H33B 109.5 . . ?
C32 C33 H33C 109.5 . . ?
H33A C33 H33B 109.5 . . ?
H33A C33 H33C 109.5 . . ?
H33B C33 H33C 109.5 . . ?
C32 C34 H34A 109.5 . . ?
C32 C34 H34B 109.5 . . ?
C32 C34 H34C 109.5 . . ?
H34A C34 H34B 109.5 . . ?
H34A C34 H34C 109.5 . . ?
H34B C34 H34C 109.5 . . ?
C32 C35 H35A 109.5 . . ?
C32 C35 H35B 109.5 . . ?
C32 C35 H35C 109.5 . . ?
H35A C35 H35B 109.5 . . ?
H35A C35 H35C 109.5 . . ?
H35B C35 H35C 109.5 . . ?
Co1 O7 H7A 127.7 . . ?
Co1 O7 H7B 127.7 . . ?
H7A O7 H7B 104.5 . . ?

loop_
_geom_bond_atom_site_label_1
_geom_bond_atom_site_label_2
_geom_bond_distance
_geom_bond_site_symmetry_2
_geom_bond_publ_flag
Co1 N1 1.964(8) . ?
Co1 N2 1.968(6) . ?
Co1 N2 1.968(6) 10_557 ?
Co1 N3 1.946(8) . ?
Co1 O7 2.15(2) 3_656 ?
Co1 O7 2.15(2) . ?
N1 C2 1.380(9) 10_557 ?
N1 C2 1.380(9) . ?
N2 C4 1.389(9) . ?
N2 C7 1.387(10) . ?
N3 C9 1.376(9) 10_557 ?
N3 C9 1.376(9) . ?
C1 C1 1.333(15) 10_557 ?
C1 H1 0.9500 . ?
C1 C2 1.432(10) . ?
C2 C3 1.394(10) . ?
C3 C4 1.377(10) . ?
C3 C11 1.491(10) . ?
C4 C5 1.452(13) . ?
C5 H5 0.9500 . ?
C5 C6 1.317(15) . ?
C6 H6 0.9500 . ?
C6 C7 1.430(13) . ?
C7 C8 1.385(12) . ?
C8 C9 1.390(12) . ?
C8 C20 1.543(11) . ?
C9 C10 1.430(10) . ?
C10 C10 1.314(15) 10_557 ?
C10 H10 0.9500 . ?
C11 C12 1.346(8) . ?
C11 C12 1.346(8) 12_655 ?
C12 O1 1.461(10) . ?
C12 C13 1.396(9) . ?
C12 O1A 1.471(10) . ?
O1 C15 1.325(14) . ?
O2 C15 1.235(13) . ?
C15 C16 1.453(16) . ?
C16 C17 1.525(9) . ?
C16 C18 1.549(9) . ?
C16 C19 1.531(9) . ?
C17 H17A 0.9800 . ?
C17 H17B 0.9800 . ?
C17 H17C 0.9800 . ?
C18 H18A 0.9800 . ?
C18 H18B 0.9800 . ?
C18 H18C 0.9800 . ?
C19 H19A 0.9800 . ?
C19 H19B 0.9800 . ?
C19 H19C 0.9800 . ?
C13 H13 0.9500 . ?
C13 C14 1.351(9) . ?
C14 H14 0.9500 . ?
O1A C15A 1.326(14) . ?
O2A C15A 1.228(13) . ?
C15A C16A 1.452(16) . ?
C16A C17A 1.519(12) . ?
C16A C18A 1.550(12) . ?
C16A C19A 1.525(13) . ?
C17A H17D 0.9800 . ?
C17A H17E 0.9800 . ?
C17A H17F 0.9800 . ?
C18A H18D 0.9800 . ?
C18A H18E 0.9800 . ?
C18A H18F 0.9800 . ?
C19A H19D 0.9800 . ?
C19A H19E 0.9800 . ?
C19A H19F 0.9800 . ?
O3 C21 1.431(8) . ?
O3 C26 1.309(16) . ?
O4 C26 1.233(15) . ?
O5 C25 1.426(8) . ?
O5 C31 1.323(16) . ?
O6 C31 1.172(16) . ?
C21 C20 1.3900 . ?
C21 C22 1.3900 . ?
C20 C25 1.3900 . ?
C25 C24 1.3900 . ?
C24 H24 0.9500 . ?
C24 C23 1.3900 . ?
C23 H23 0.9500 . ?
C23 C22 1.3900 . ?
C22 H22 0.9500 . ?
C26 C27 1.48(2) . ?
C27 C28 1.506(19) . ?
C27 C29 1.56(2) . ?
C27 C30 1.535(19) . ?
C28 H28A 0.9800 . ?
C28 H28B 0.9800 . ?
C28 H28C 0.9800 . ?
C29 H29A 0.9800 . ?
C29 H29B 0.9800 . ?
C29 H29C 0.9800 . ?
C30 H30A 0.9800 . ?
C30 H30B 0.9800 . ?
C30 H30C 0.9800 . ?
C31 C32 1.50(2) . ?
C32 C33 1.51(2) . ?
C32 C34 1.51(2) . ?
C32 C35 1.56(2) . ?
C33 H33A 0.9800 . ?
C33 H33B 0.9800 . ?
C33 H33C 0.9800 . ?
C34 H34A 0.9800 . ?
C34 H34B 0.9800 . ?
C34 H34C 0.9800 . ?
C35 H35A 0.9800 . ?
C35 H35B 0.9800 . ?
C35 H35C 0.9800 . ?
O7 H7A 0.8699 . ?
O7 H7B 0.8699 . ?

loop_
_geom_torsion_atom_site_label_1
_geom_torsion_atom_site_label_2
_geom_torsion_atom_site_label_3
_geom_torsion_atom_site_label_4
_geom_torsion
_geom_torsion_site_symmetry_1
_geom_torsion_site_symmetry_2
_geom_torsion_site_symmetry_3
_geom_torsion_site_symmetry_4
_geom_torsion_publ_flag
Co1 N1 C2 C1 180.000(2) . . . . ?
Co1 N1 C2 C3 0.000(4) . . . . ?
Co1 N2 C4 C3 0.000(4) . . . . ?
Co1 N2 C4 C5 -166.9(9) . . . . ?
Co1 N2 C7 C6 172.9(11) . . . . ?
Co1 N2 C7 C8 -20(2) . . . . ?
Co1 N3 C9 C8 -10.0(14) . . . . ?
Co1 N3 C9 C10 180.000(3) . . . . ?
N1 C2 C3 C4 0.000(4) . . . . ?
N1 C2 C3 C11 180.000(3) . . . . ?
N2 C4 C5 C6 -7.3(19) . . . . ?
N2 C7 C8 C9 8(3) . . . . ?
N2 C7 C8 C20 -173.9(14) . . . . ?
N3 C9 C10 C10 0.000(3) . . . 10_557 ?
C1 C1 C2 N1 0.000(3) 10_557 . . . ?
C1 C1 C2 C3 180.000(3) 10_557 . . . ?
C1 C2 C3 C4 180.000(3) . . . . ?
C1 C2 C3 C11 0.000(3) . . . . ?
C2 N1 C2 C1 0.000(2) 10_557 . . . ?
C2 N1 C2 C3 180.000(3) 10_557 . . . ?
C2 C3 C4 N2 0.000(3) . . . . ?
C2 C3 C4 C5 165.2(10) . . . . ?
C2 C3 C11 C12 89.6(7) . . . . ?
C2 C3 C11 C12 -89.5(7) . . . 12_655 ?
C3 C4 C5 C6 -174.7(14) . . . . ?
C3 C11 C12 O1 -12.1(12) . . . . ?
C3 C11 C12 C13 -172.7(7) . . . . ?
C3 C11 C12 O1A 21.0(12) . . . . ?
C4 N2 C7 C6 4.3(15) . . . . ?
C4 N2 C7 C8 171.5(17) . . . . ?
C4 C3 C11 C12 -90.4(7) . . . . ?
C4 C3 C11 C12 90.5(7) . . . 12_655 ?
C4 C5 C6 C7 10(2) . . . . ?
C5 C6 C7 N2 -9(2) . . . . ?
C5 C6 C7 C8 -176(2) . . . . ?
C6 C7 C8 C9 173.3(19) . . . . ?
C6 C7 C8 C20 -8(3) . . . . ?
C7 N2 C4 C3 168.5(6) . . . . ?
C7 N2 C4 C5 1.5(11) . . . . ?
C7 C8 C9 N3 8(3) . . . . ?
C7 C8 C9 C10 176.4(16) . . . . ?
C7 C8 C20 C21 102(2) . . . . ?
C7 C8 C20 C25 -81(2) . . . . ?
C8 C9 C10 C10 -170.2(14) . . . 10_557 ?
C8 C20 C25 O5 2.6(9) . . . . ?
C8 C20 C25 C24 -176.8(6) . . . . ?
C9 N3 C9 C8 170.0(14) 10_557 . . . ?
C9 N3 C9 C10 0.000(3) 10_557 . . . ?
C9 C8 C20 C21 -79(2) . . . . ?
C9 C8 C20 C25 97.5(19) . . . . ?
C11 C3 C4 N2 180.000(2) . . . . ?
C11 C3 C4 C5 -14.8(10) . . . . ?
C11 C12 O1 C15 -102.1(15) . . . . ?
C11 C12 C13 C14 -3.0(13) . . . . ?
C11 C12 O1A C15A 103.3(14) . . . . ?
C12 C11 C12 O1 167.1(6) 12_655 . . . ?
C12 C11 C12 C13 6.4(14) 12_655 . . . ?
C12 C11 C12 O1A -159.8(6) 12_655 . . . ?
C12 O1 C15 O2 -4(3) . . . . ?
C12 O1 C15 C16 173.1(11) . . . . ?
C12 C13 C14 C13 -0.9(16) . . . 12_655 ?
C12 O1A C15A O2A -6(2) . . . . ?
C12 O1A C15A C16A 179.6(12) . . . . ?
O1 C12 C13 C14 -163.4(9) . . . . ?
O1 C15 C16 C17 172.5(13) . . . . ?
O1 C15 C16 C18 -69.1(16) . . . . ?
O1 C15 C16 C19 49.3(17) . . . . ?
O2 C15 C16 C17 -10(2) . . . . ?
O2 C15 C16 C18 107.9(18) . . . . ?
O2 C15 C16 C19 -133.6(17) . . . . ?
C13 C12 O1 C15 59.7(17) . . . . ?
C13 C12 O1A C15A -63.3(17) . . . . ?
O1A C12 C13 C14 162.4(9) . . . . ?
O1A C15A C16A C17A 172.3(15) . . . . ?
O1A C15A C16A C18A 53.7(19) . . . . ?
O1A C15A C16A C19A -65.3(19) . . . . ?
O2A C15A C16A C17A -2(2) . . . . ?
O2A C15A C16A C18A -120.8(19) . . . . ?
O2A C15A C16A C19A 120(2) . . . . ?
O3 C21 C20 C8 -6.3(7) . . . . ?
O3 C21 C20 C25 176.9(6) . . . . ?
O3 C21 C22 C23 -176.7(6) . . . . ?
O3 C26 C27 C28 -171.2(13) . . . . ?
O3 C26 C27 C29 -50.7(16) . . . . ?
O3 C26 C27 C30 68.4(15) . . . . ?
O4 C26 C27 C28 6(2) . . . . ?
O4 C26 C27 C29 126.7(16) . . . . ?
O4 C26 C27 C30 -114.1(16) . . . . ?
O5 C25 C24 C23 -179.3(9) . . . . ?
O5 C31 C32 C33 -56.4(17) . . . . ?
O5 C31 C32 C34 -178.6(14) . . . . ?
O5 C31 C32 C35 55.3(18) . . . . ?
O6 C31 C32 C33 121.9(19) . . . . ?
O6 C31 C32 C34 0(3) . . . . ?
O6 C31 C32 C35 -126.4(19) . . . . ?
C21 O3 C26 O4 7.6(19) . . . . ?
C21 O3 C26 C27 -174.9(10) . . . . ?
C21 C20 C25 O5 179.3(9) . . . . ?
C21 C20 C25 C24 0.0 . . . . ?
C20 C8 C9 N3 -170.7(11) . . . . ?
C20 C8 C9 C10 -2(3) . . . . ?
C20 C21 C22 C23 0.0 . . . . ?
C20 C25 C24 C23 0.0 . . . . ?
C25 O5 C31 O6 6(2) . . . . ?
C25 O5 C31 C32 -175.4(11) . . . . ?
C25 C24 C23 C22 0.0 . . . . ?
C24 C23 C22 C21 0.0 . . . . ?
C22 C21 C20 C8 176.9(6) . . . . ?
C22 C21 C20 C25 0.0 . . . . ?
C26 O3 C21 C20 114.4(10) . . . . ?
C26 O3 C21 C22 -68.8(11) . . . . ?
C31 O5 C25 C20 124.1(11) . . . . ?
C31 O5 C25 C24 -56.6(13) . . . . ?
